data_4330029
loop_
_publ_author_name
'Chunmeng Liu'
'Hongbin Liang'
'Xiaojun Kuang'
'Jiuping Zhong'
'Shuaishuai Sun'
'Ye Tao'

_publ_section_title
;
 Structure Refinement and Two-Center Luminescence of Ca3La3(BO3)5: Ce3+
 under VUV-UV Excitation
;
_journal_name_full 'Inorganic Chemistry'
_journal_page_first 8802
_journal_page_last 8809
_journal_paper_doi 10.1021/ic3006053
_journal_volume 51
_journal_year 2012
_chemical_formula_sum 'B5 Ca3 Ce0.1 La2.9 O15'
_space_group_IT_number 186
_symmetry_space_group_name_Hall 'P 6c -2c'
_symmetry_space_group_name_H-M 'P 63 m c'
_cell_angle_alpha 90
_cell_angle_beta 90
_cell_angle_gamma 120
_cell_formula_units_Z 4
_cell_length_a 10.509484(63)
_cell_length_b 10.509484(63)
_cell_length_c 6.418076(72)
_cell_volume 613.901(9)
_cod_data_source_file ic3006053_Ca3La2.9.cif
_cod_data_source_block e
_cod_original_cell_volume 613.901(10)
_cod_original_formula_sum 'Ca3 La2.9 Ce0.1 B5 O15'
_cod_database_code 4330029

loop_
_symmetry_equiv_pos_as_xyz
'-x, -x+y, z+1/2'
'-x, -y, z+1/2'
'-x+y, -x, z'
'-x+y, y, z'
'-y, -x, z'
'-y, x-y, z'
'y, -x+y, z+1/2'
'y, x, z+1/2'
'x-y, -y, z+1/2'
'x-y, x, z+1/2'
'x, y, z'
'x, x-y, z'

loop_
_atom_site_label
_atom_site_type_symbol
_atom_site_symmetry_multiplicity
_atom_site_fract_x
_atom_site_fract_y
_atom_site_fract_z
_atom_site_occupancy
_atom_site_B_iso_or_equiv
Ca1 Ca 0 0.47539(48) 0.52461(48) 0.7562(24) 0.9992 1.0659
La2 La 0 0.47539(48) 0.52461(48) 0.7562(24) 0 1.0659
Ce1 Ce 0 0.47539(48) 0.52461(48) 0.7562(24) 0.0021 1.0659
La1 La 0 0.15593(10) 0.84407(10) 0.0790(21) 0.9923 1.0659
Ce2 Ce 0 0.15593(10) 0.84407(10) 0.0790(21) 0.0077 1.0659
Ca2 Ca 0 0.15593(10) 0.84407(10) 0.0790(21) 0.0021 1.0659
B1 B 0 0.19950(57) 0.80050(57) 0.5573(22) 1 0.9366
B2 B 0 0 0 0.2707(56) 1 0.9366
B3 B 0 0.6666667 0.3333333 0.5585(58) 1 0.9366
O1 O 0 0.61649(96) 0.92429(59) 0.4475(13) 1 1.3815
O2 O 0 0.07582(27) 0.92418(27) 0.7839(33) 1 1.3815
O3 O 0 0.59149(56) 0.40851(56) 0.5686(48) 1 1.3815
O4 O 0 0.2261(10) 0.7739(10) 0.7537(14) 1 1.3815
